data_2230185
loop_
_publ_author_name
'Lush, Shie Fu'
'Shen, Fwu Ming'

_publ_section_title
;
 Poly[[octaaquatetrakis(\m~3~-pyridine-2,5-dicarboxylato)copper(II)diytterbium(III)]
 monohydrate]
;
_journal_coeditor_code XU5183
_journal_issue 5
_journal_name_full 'Acta Crystallographica Section E'
_journal_page_first m615
_journal_page_last m616
_journal_paper_doi 10.1107/S1600536811014048
_journal_volume 67
_journal_year 2011
_chemical_formula_iupac '[Cu Yb2 (C7 H3 N O4)4 (H2 O)8], H2 O'
_chemical_formula_moiety 'C28 H28 Cu N4 O24 Yb2, H2 O'
_chemical_formula_sum 'C28 H30 Cu N4 O25 Yb2'
_chemical_formula_weight 1232.19
_chemical_name_systematic
;
Poly[[octaaquatetrakis(\m~3~-pyridine-2,5-
dicarboxylato)copper(II)diytterbium(III)] monohydrate]
;
_space_group_IT_number 2
_symmetry_cell_setting triclinic
_symmetry_space_group_name_Hall '-P 1'
_symmetry_space_group_name_H-M 'P -1'
_atom_sites_solution_hydrogens geom
_atom_sites_solution_primary direct
_atom_sites_solution_secondary difmap
_cell_angle_alpha 75.5290(10)
_cell_angle_beta 76.2160(10)
_cell_angle_gamma 78.1170(10)
_cell_formula_units_Z 1
_cell_length_a 7.7120(5)
_cell_length_b 9.2713(6)
_cell_length_c 13.2452(9)
_cell_measurement_reflns_used 5946
_cell_measurement_temperature 294
_cell_measurement_theta_max 25.00
_cell_measurement_theta_min 2.50
_cell_volume 879.73(10)
_computing_cell_refinement 'SAINT (Bruker, 2007)'
_computing_data_collection 'SMART (Bruker, 2007)'
_computing_data_reduction 'SAINT (Bruker, 2007)'
_computing_molecular_graphics 'PLATON (Spek, 2009)'
_computing_publication_material 'PLATON (Spek, 2009)'
_computing_structure_refinement 'SHELXL97 (Sheldrick, 2008)'
_computing_structure_solution 'SHELXS97 (Sheldrick, 2008)'
_diffrn_ambient_temperature 294
_diffrn_detector_area_resol_mean 9
_diffrn_measured_fraction_theta_full 0.996
_diffrn_measured_fraction_theta_max 0.996
_diffrn_measurement_device_type 'Bruker SMART CCD area-detector'
_diffrn_measurement_method '\f and \w'
_diffrn_radiation_monochromator graphite
_diffrn_radiation_source 'fine-focus sealed tube'
_diffrn_radiation_type MoK\a
_diffrn_radiation_wavelength 0.71073
_diffrn_reflns_av_R_equivalents 0.0363
_diffrn_reflns_av_sigmaI/netI 0.0366
_diffrn_reflns_limit_h_max 9
_diffrn_reflns_limit_h_min -9
_diffrn_reflns_limit_k_max 10
_diffrn_reflns_limit_k_min -11
_diffrn_reflns_limit_l_max 15
_diffrn_reflns_limit_l_min -15
_diffrn_reflns_number 7620
_diffrn_reflns_theta_full 25.00
_diffrn_reflns_theta_max 25.20
_diffrn_reflns_theta_min 1.62
_exptl_absorpt_coefficient_mu 5.980
_exptl_absorpt_correction_T_max 0.984
_exptl_absorpt_correction_T_min 0.646
_exptl_absorpt_correction_type multi-scan
_exptl_absorpt_process_details '(SADABS; Bruker, 2001)'
_exptl_crystal_colour green
_exptl_crystal_density_diffrn 2.326
_exptl_crystal_density_method 'Not Measured'
_exptl_crystal_description tabular
_exptl_crystal_F_000 595
_exptl_crystal_size_max 0.15
_exptl_crystal_size_mid 0.15
_exptl_crystal_size_min 0.03
_refine_diff_density_max 2.775
_refine_diff_density_min -2.602
_refine_ls_extinction_method none
_refine_ls_goodness_of_fit_ref 1.179
_refine_ls_hydrogen_treatment constr
_refine_ls_matrix_type full
_refine_ls_number_parameters 271
_refine_ls_number_reflns 3150
_refine_ls_number_restraints 0
_refine_ls_restrained_S_all 1.179
_refine_ls_R_factor_all 0.0482
_refine_ls_R_factor_gt 0.0439
_refine_ls_shift/su_max 0.005
_refine_ls_shift/su_mean 0.000
_refine_ls_structure_factor_coef Fsqd
_refine_ls_weighting_details 'calc w=1/[\s^2^(Fo^2^)+(0.0263P)^2^+10.3050P] where P=(Fo^2^+2Fc^2^)/3'
_refine_ls_weighting_scheme calc
_refine_ls_wR_factor_gt 0.0936
_refine_ls_wR_factor_ref 0.0954
_reflns_number_gt 3010
_reflns_number_total 3150
_reflns_threshold_expression I>2\s(I)
_cod_data_source_file xu5183.cif
_cod_data_source_block I
_cod_database_code 2230185
_cod_database_fobs_code 2230185

loop_
_symmetry_equiv_pos_site_id
_symmetry_equiv_pos_as_xyz
1 x,y,z
2 -x,-y,-z

loop_
_atom_site_aniso_label
_atom_site_aniso_U_11
_atom_site_aniso_U_22
_atom_site_aniso_U_33
_atom_site_aniso_U_12
_atom_site_aniso_U_13
_atom_site_aniso_U_23
Yb1 0.0224(2) 0.0149(2) 0.0232(2) -0.00370(10) 0.00080(10) -0.00860(10)
Cu1 0.0187(7) 0.0260(8) 0.0449(9) -0.0005(6) 0.0028(6) -0.0211(7)
O1 0.035(3) 0.026(3) 0.029(3) 0.007(3) -0.006(3) -0.014(3)
O2 0.029(3) 0.049(4) 0.052(4) -0.003(3) -0.004(3) -0.036(3)
O3 0.056(5) 0.021(3) 0.045(4) -0.006(3) 0.016(3) -0.009(3)
O4 0.025(3) 0.039(4) 0.050(4) 0.000(3) -0.003(3) -0.028(3)
O5 0.043(4) 0.024(3) 0.024(3) -0.013(3) 0.004(3) -0.015(2)
O6 0.058(5) 0.030(4) 0.037(4) -0.016(3) 0.022(3) -0.016(3)
O7 0.041(4) 0.019(3) 0.030(3) -0.007(3) -0.001(3) -0.009(2)
O8 0.037(4) 0.017(3) 0.046(4) -0.011(3) 0.005(3) -0.014(3)
O9 0.026(3) 0.061(3) 0.088(4) -0.008(2) 0.006(3) -0.058(3)
O10 0.026(3) 0.061(3) 0.088(4) -0.008(2) 0.006(3) -0.058(3)
O11 0.030(3) 0.025(3) 0.035(3) 0.000(3) 0.000(3) -0.016(3)
O12 0.036(4) 0.020(3) 0.048(4) -0.002(3) -0.008(3) -0.013(3)
N1 0.024(4) 0.017(3) 0.023(3) -0.004(3) 0.001(3) -0.009(3)
N2 0.021(4) 0.023(4) 0.030(4) 0.000(3) -0.004(3) -0.014(3)
C1 0.021(4) 0.024(4) 0.030(5) 0.000(3) -0.002(3) -0.005(4)
C2 0.050(6) 0.031(5) 0.030(5) -0.014(4) 0.010(4) -0.012(4)
C3 0.052(6) 0.020(5) 0.037(5) -0.011(4) 0.003(4) -0.007(4)
C4 0.023(4) 0.018(4) 0.031(4) -0.005(3) -0.005(3) -0.011(3)
C5 0.023(4) 0.016(4) 0.026(4) -0.003(3) -0.004(3) -0.008(3)
C6 0.031(5) 0.027(5) 0.027(5) -0.011(4) -0.006(4) 0.001(4)
C7 0.024(4) 0.019(4) 0.036(5) 0.000(3) -0.009(4) -0.012(4)
C8 0.025(4) 0.028(5) 0.040(5) -0.005(4) -0.002(4) -0.019(4)
C9 0.026(5) 0.024(4) 0.029(4) -0.001(4) -0.004(4) -0.012(4)
C10 0.021(4) 0.025(4) 0.029(4) -0.001(3) -0.001(3) -0.008(4)
C11 0.028(5) 0.019(4) 0.032(5) -0.001(3) -0.006(4) -0.004(3)
C12 0.026(4) 0.018(4) 0.021(4) 0.001(3) -0.004(3) -0.004(3)
C13 0.021(5) 0.032(5) 0.058(6) 0.001(4) -0.005(4) -0.028(5)
C14 0.027(4) 0.020(4) 0.019(4) 0.002(3) -0.004(3) -0.007(3)
O13 0.061(12) 0.087(13) 0.076(14) -0.033(10) 0.026(9) -0.047(12)

loop_
_atom_site_type_symbol
_atom_site_label
_atom_site_fract_x
_atom_site_fract_y
_atom_site_fract_z
_atom_site_U_iso_or_equiv
_atom_site_thermal_displace_type
_atom_site_calc_flag
_atom_site_refinement_flags
_atom_site_occupancy
Yb Yb1 0.54822(5) 0.55527(4) 0.70031(3) 0.02020(10) Uani . . 1.000
Cu Cu1 -0.50000 1.00000 1.00000 0.0294(5) Uani . . 1.000
O O1 0.6110(8) 0.6005(7) 0.8550(5) 0.0303(17) Uani . . 1.000
O O2 0.3316(9) 0.5549(8) 0.6123(6) 0.040(2) Uani . . 1.000
O O3 0.3630(10) 0.4196(7) 0.8421(6) 0.045(2) Uani . . 1.000
O O4 0.8540(8) 0.4781(7) 0.7109(5) 0.036(2) Uani . . 1.000
O O5 0.6911(8) 0.6043(6) 0.5249(4) 0.0292(19) Uani . . 1.000
O O6 0.8886(10) 0.7235(7) 0.3948(5) 0.044(3) Uani . . 1.000
O O7 0.4698(8) 1.1486(6) 0.8054(5) 0.0300(19) Uani . . 1.000
O O8 0.6197(8) 1.3112(6) 0.6768(5) 0.033(2) Uani . . 1.000
O O9 0.3050(9) 0.7337(9) 0.7547(7) 0.0534(19) Uani . . 1.000
O O10 0.0479(9) 0.6787(9) 0.7398(7) 0.0534(19) Uani . . 1.000
O O11 -0.4478(8) 1.1832(6) 1.0248(5) 0.0300(17) Uani . . 1.000
O O12 -0.2411(9) 1.3353(7) 0.9741(5) 0.034(2) Uani . . 1.000
N N1 0.6426(9) 0.8097(7) 0.6374(5) 0.0213(19) Uani . . 1.000
N N2 -0.2416(9) 0.9775(8) 0.9285(5) 0.024(2) Uani . . 1.000
C C1 0.7354(11) 0.8421(9) 0.5374(7) 0.026(3) Uani . . 1.000
C C2 0.7878(14) 0.9813(10) 0.4904(7) 0.038(3) Uani . . 1.000
C C3 0.7363(14) 1.0958(10) 0.5471(8) 0.037(3) Uani . . 1.000
C C4 0.6381(11) 1.0647(9) 0.6510(7) 0.023(2) Uani . . 1.000
C C5 0.5969(11) 0.9204(8) 0.6927(6) 0.021(2) Uani . . 1.000
C C6 0.7773(12) 0.7156(10) 0.4794(7) 0.029(3) Uani . . 1.000
C C7 0.5715(11) 1.1839(9) 0.7168(7) 0.025(3) Uani . . 1.000
C C8 -0.1440(12) 0.8674(10) 0.8796(7) 0.030(3) Uani . . 1.000
C C9 0.0322(11) 0.8752(9) 0.8247(7) 0.026(3) Uani . . 1.000
C C10 0.1051(11) 1.0033(9) 0.8160(7) 0.026(2) Uani . . 1.000
C C11 0.0035(11) 1.1185(9) 0.8637(7) 0.027(3) Uani . . 1.000
C C12 -0.1703(11) 1.1007(9) 0.9198(6) 0.023(2) Uani . . 1.000
C C13 0.1376(12) 0.7481(11) 0.7720(8) 0.035(3) Uani . . 1.000
C C14 -0.2915(11) 1.2177(9) 0.9759(6) 0.022(2) Uani . . 1.000
O O13 0.035(3) 0.497(2) 0.9652(15) 0.073(8) Uani . . 0.500
H H1A 0.66390 0.53210 0.89360 0.0800 Uiso . . 1.000
H H1B 0.53470 0.64950 0.89350 0.0800 Uiso . . 1.000
H H2A 0.21830 0.57560 0.64460 0.0800 Uiso . . 1.000
H H2B 0.33500 0.49070 0.57830 0.0800 Uiso . . 1.000
H H2C 0.85660 0.99810 0.42180 0.0450 Uiso calc R 1.000
H H3A 0.36350 0.33120 0.83550 0.0800 Uiso . . 1.000
H H3B 0.28010 0.43640 0.89150 0.0800 Uiso . . 1.000
H H3C 0.76680 1.19130 0.51630 0.0450 Uiso calc R 1.000
H H4A 0.91280 0.52870 0.72840 0.0800 Uiso . . 1.000
H H4B 0.92920 0.41980 0.67930 0.0800 Uiso . . 1.000
H H5A 0.53430 0.89870 0.76270 0.0250 Uiso calc R 1.000
H H8A -0.19600 0.78400 0.88270 0.0350 Uiso calc R 1.000
H H10A 0.22200 1.01180 0.77820 0.0300 Uiso calc R 1.000
H H11A 0.05020 1.20550 0.85840 0.0320 Uiso calc R 1.000
H H13A 0.01660 0.56250 0.90790 0.0800 Uiso . . 0.500
H H13B -0.04850 0.44950 0.96530 0.0800 Uiso . . 0.500

loop_
_atom_type_symbol
_atom_type_description
_atom_type_scat_dispersion_real
_atom_type_scat_dispersion_imag
_atom_type_scat_source
Yb Yb -0.3850 5.5486 'International Tables Vol C Tables 4.2.6.8 and 6.1.1.4'
O O 0.0106 0.0060 'International Tables Vol C Tables 4.2.6.8 and 6.1.1.4'
N N 0.0061 0.0033 'International Tables Vol C Tables 4.2.6.8 and 6.1.1.4'
Cu Cu 0.3201 1.2651 'International Tables Vol C Tables 4.2.6.8 and 6.1.1.4'
H H 0.0000 0.0000 'International Tables Vol C Tables 4.2.6.8 and 6.1.1.4'
C C 0.0033 0.0016 'International Tables Vol C Tables 4.2.6.8 and 6.1.1.4'

loop_
_geom_angle_atom_site_label_1
_geom_angle_atom_site_label_2
_geom_angle_atom_site_label_3
_geom_angle_site_symmetry_1
_geom_angle_site_symmetry_2
_geom_angle_site_symmetry_3
_geom_angle
_geom_angle_publ_flag
O1 Yb1 O2 . . . 145.9(2) no
O1 Yb1 O3 . . . 74.7(2) no
O1 Yb1 O4 . . . 68.0(2) no
O1 Yb1 O5 . . . 132.0(2) no
O1 Yb1 O9 . . . 75.8(3) no
O1 Yb1 N1 . . . 77.2(2) no
O1 Yb1 O8 . . 1_545 116.9(2) no
O2 Yb1 O3 . . . 82.9(3) no
O2 Yb1 O4 . . . 145.5(2) no
O2 Yb1 O5 . . . 76.6(2) no
O2 Yb1 O9 . . . 73.8(3) no
O2 Yb1 N1 . . . 106.8(2) no
O2 Yb1 O8 . . 1_545 80.5(2) no
O3 Yb1 O4 . . . 111.2(2) no
O3 Yb1 O5 . . . 151.4(2) no
O3 Yb1 O9 . . . 74.9(3) no
O3 Yb1 N1 . . . 140.3(2) no
O3 Yb1 O8 . . 1_545 75.0(2) no
O4 Yb1 O5 . . . 77.5(2) no
O4 Yb1 O9 . . . 139.4(3) no
O4 Yb1 N1 . . . 82.8(2) no
O4 Yb1 O8 . . 1_545 73.7(2) no
O5 Yb1 O9 . . . 117.1(3) no
O5 Yb1 N1 . . . 66.0(2) no
O5 Yb1 O8 . . 1_545 82.0(2) no
O9 Yb1 N1 . . . 71.5(3) no
O8 Yb1 O9 1_545 . . 142.3(3) no
O8 Yb1 N1 1_545 . . 143.8(2) no
O11 Cu1 N2 . . . 83.1(3) no
O7 Cu1 O11 1_455 . . 87.9(2) no
O11 Cu1 O11 . . 2_477 180.00 no
O11 Cu1 N2 . . 2_477 96.9(3) no
O7 Cu1 O11 2_577 . . 92.1(2) no
O7 Cu1 N2 1_455 . . 80.1(2) no
O11 Cu1 N2 2_477 . . 96.9(3) no
N2 Cu1 N2 . . 2_477 180.00 no
O7 Cu1 N2 2_577 . . 99.9(2) no
O7 Cu1 O11 1_455 . 2_477 92.1(2) no
O7 Cu1 N2 1_455 . 2_477 99.9(2) no
O7 Cu1 O7 1_455 . 2_577 180.00 no
O11 Cu1 N2 2_477 . 2_477 83.1(3) no
O7 Cu1 O11 2_577 . 2_477 87.9(2) no
O7 Cu1 N2 2_577 . 2_477 80.1(2) no
Yb1 O5 C6 . . . 125.3(5) no
Cu1 O7 C7 1_655 . . 138.2(6) no
Yb1 O8 C7 1_565 . . 140.4(6) no
Yb1 O9 C13 . . . 136.8(7) no
Cu1 O11 C14 . . . 114.7(5) no
H1A O1 H1B . . . 107.00 no
Yb1 O1 H1A . . . 119.00 no
Yb1 O1 H1B . . . 121.00 no
Yb1 O2 H2A . . . 117.00 no
Yb1 O2 H2B . . . 124.00 no
H2A O2 H2B . . . 107.00 no
Yb1 O3 H3A . . . 113.00 no
H3A O3 H3B . . . 107.00 no
Yb1 O3 H3B . . . 138.00 no
H4A O4 H4B . . . 105.00 no
Yb1 O4 H4B . . . 128.00 no
Yb1 O4 H4A . . . 123.00 no
H13A O13 H13B . . . 93.00 no
Yb1 N1 C5 . . . 125.5(5) no
C1 N1 C5 . . . 117.5(7) no
Yb1 N1 C1 . . . 116.9(5) no
Cu1 N2 C12 . . . 111.4(6) no
C8 N2 C12 . . . 119.2(7) no
Cu1 N2 C8 . . . 128.8(6) no
C2 C1 C6 . . . 122.2(8) no
N1 C1 C6 . . . 114.8(7) no
N1 C1 C2 . . . 123.0(8) no
C1 C2 C3 . . . 119.1(9) no
C2 C3 C4 . . . 118.7(9) no
C5 C4 C7 . . . 119.7(8) no
C3 C4 C7 . . . 122.1(8) no
C3 C4 C5 . . . 118.1(8) no
N1 C5 C4 . . . 123.5(7) no
O6 C6 C1 . . . 119.9(8) no
O5 C6 C1 . . . 115.0(8) no
O5 C6 O6 . . . 125.2(8) no
O7 C7 C4 . . . 117.2(7) no
O8 C7 C4 . . . 117.0(8) no
O7 C7 O8 . . . 125.7(8) no
N2 C8 C9 . . . 121.7(8) no
C8 C9 C13 . . . 119.9(8) no
C10 C9 C13 . . . 121.4(8) no
C8 C9 C10 . . . 118.7(8) no
C9 C10 C11 . . . 119.8(8) no
C10 C11 C12 . . . 118.2(8) no
N2 C12 C14 . . . 115.0(7) no
N2 C12 C11 . . . 122.4(8) no
C11 C12 C14 . . . 122.7(8) no
O10 C13 C9 . . . 116.1(9) no
O9 C13 O10 . . . 126.0(10) no
O9 C13 C9 . . . 117.4(9) no
O12 C14 C12 . . . 121.1(8) no
O11 C14 C12 . . . 114.8(7) no
O11 C14 O12 . . . 124.1(8) no
C1 C2 H2C . . . 120.00 no
C3 C2 H2C . . . 120.00 no
C4 C3 H3C . . . 121.00 no
C2 C3 H3C . . . 121.00 no
N1 C5 H5A . . . 118.00 no
C4 C5 H5A . . . 118.00 no
C9 C8 H8A . . . 119.00 no
N2 C8 H8A . . . 119.00 no
C9 C10 H10A . . . 120.00 no
C11 C10 H10A . . . 120.00 no
C10 C11 H11A . . . 121.00 no
C12 C11 H11A . . . 121.00 no

loop_
_geom_bond_atom_site_label_1
_geom_bond_atom_site_label_2
_geom_bond_site_symmetry_1
_geom_bond_site_symmetry_2
_geom_bond_distance
_geom_bond_publ_flag
Yb1 N1 . . 2.495(7) yes
Yb1 O1 . . 2.365(6) yes
Yb1 O2 . . 2.254(7) yes
Yb1 O3 . . 2.330(8) yes
Yb1 O4 . . 2.346(7) yes
Yb1 O5 . . 2.297(5) yes
Yb1 O8 . 1_545 2.297(6) yes
Yb1 O9 . . 2.334(8) yes
Cu1 N2 . . 1.985(7) yes
Cu1 N2 . 2_477 1.985(7) ?
Cu1 O7 . 2_577 2.641(6) ?
Cu1 O7 . 1_455 2.641(6) yes
Cu1 O11 . . 1.944(6) yes
Cu1 O11 . 2_477 1.944(6) ?
O5 C6 . . 1.285(11) no
O6 C6 . . 1.235(11) no
O7 C7 . . 1.255(11) no
O8 C7 . . 1.259(10) no
O9 C13 . . 1.241(12) no
O10 C13 . . 1.239(13) no
O11 C14 . . 1.288(11) no
O12 C14 . . 1.224(11) no
O1 H1A . . 0.8100 no
O1 H1B . . 0.8200 no
O2 H2A . . 0.8800 no
O2 H2B . . 0.8200 no
O3 H3B . . 0.8200 no
O3 H3A . . 0.8400 no
O4 H4A . . 0.8200 no
O4 H4B . . 0.8200 no
O13 H13B . . 0.8500 no
O13 H13A . . 0.8700 no
N1 C1 . . 1.340(11) no
N1 C5 . . 1.348(10) no
N2 C12 . . 1.335(11) no
N2 C8 . . 1.345(12) no
C1 C6 . . 1.499(12) no
C1 C2 . . 1.382(13) no
C2 C3 . . 1.390(13) no
C3 C4 . . 1.395(13) no
C4 C7 . . 1.510(12) no
C4 C5 . . 1.385(11) no
C8 C9 . . 1.387(13) no
C9 C10 . . 1.384(12) no
C9 C13 . . 1.511(13) no
C10 C11 . . 1.382(12) no
C11 C12 . . 1.390(12) no
C12 C14 . . 1.502(12) no
C2 H2C . . 0.9300 no
C3 H3C . . 0.9300 no
C5 H5A . . 0.9300 no
C8 H8A . . 0.9300 no
C10 H10A . . 0.9300 no
C11 H11A . . 0.9300 no

loop_
_geom_hbond_atom_site_label_D
_geom_hbond_atom_site_label_H
_geom_hbond_atom_site_label_A
_geom_hbond_site_symmetry_A
_geom_hbond_distance_DH
_geom_hbond_distance_HA
_geom_hbond_distance_DA
_geom_hbond_angle_DHA
_geom_hbond_publ_flag
O1 H1A O12 1_645 0.81 1.96 2.757(9) 165 yes
O1 H1B O11 2_577 0.82 2.02 2.782(9) 153 yes
O2 H2A O10 . 0.88 1.88 2.670(11) 149 yes
O2 H2B O5 2_666 0.82 1.87 2.667(9) 163 yes
O3 H3A O7 1_545 0.84 1.82 2.607(9) 155 yes
O3 H3B O13 . 0.82 1.95 2.73(2) 159 yes
O4 H4A O10 1_655 0.82 1.95 2.760(10) 167 yes
O4 H4B O6 2_766 0.82 1.98 2.802(9) 179 yes
O13 H13A O10 . 0.87 2.20 3.03(2) 161 yes
O13 H13B O12 1_545 0.85 1.96 2.81(2) 177 yes

loop_
_geom_torsion_atom_site_label_1
_geom_torsion_atom_site_label_2
_geom_torsion_atom_site_label_3
_geom_torsion_atom_site_label_4
_geom_torsion_site_symmetry_1
_geom_torsion_site_symmetry_2
_geom_torsion_site_symmetry_3
_geom_torsion_site_symmetry_4
_geom_torsion
_geom_torsion_publ_flag
O1 Yb1 O5 C6 . . . . -31.3(8) no
O2 Yb1 O5 C6 . . . . 127.4(7) no
O3 Yb1 O5 C6 . . . . 172.9(7) no
O4 Yb1 O5 C6 . . . . -75.6(7) no
O9 Yb1 O5 C6 . . . . 63.8(7) no
N1 Yb1 O5 C6 . . . . 12.0(7) no
O8 Yb1 O5 C6 1_545 . . . -150.5(7) no
O1 Yb1 O9 C13 . . . . -129.3(11) no
O2 Yb1 O9 C13 . . . . 35.3(10) no
O3 Yb1 O9 C13 . . . . -51.6(11) no
O4 Yb1 O9 C13 . . . . -156.7(9) no
O5 Yb1 O9 C13 . . . . 100.5(11) no
N1 Yb1 O9 C13 . . . . 149.8(11) no
O8 Yb1 O9 C13 1_545 . . . -13.5(13) no
O1 Yb1 N1 C1 . . . . 145.0(6) no
O1 Yb1 N1 C5 . . . . -40.1(7) no
O2 Yb1 N1 C1 . . . . -70.1(6) no
O2 Yb1 N1 C5 . . . . 104.8(7) no
O3 Yb1 N1 C1 . . . . -169.3(6) no
O3 Yb1 N1 C5 . . . . 5.6(9) no
O4 Yb1 N1 C1 . . . . 76.0(6) no
O4 Yb1 N1 C5 . . . . -109.2(7) no
O5 Yb1 N1 C1 . . . . -3.5(6) no
O5 Yb1 N1 C5 . . . . 171.4(7) no
O9 Yb1 N1 C1 . . . . -135.9(7) no
O9 Yb1 N1 C5 . . . . 39.0(7) no
O8 Yb1 N1 C1 1_545 . . . 26.7(8) no
O8 Yb1 N1 C5 1_545 . . . -158.4(6) no
O1 Yb1 O8 C7 . . 1_545 1_545 68.2(9) no
O2 Yb1 O8 C7 . . 1_545 1_545 -80.8(9) no
O3 Yb1 O8 C7 . . 1_545 1_545 4.4(9) no
O4 Yb1 O8 C7 . . 1_545 1_545 122.3(9) no
O5 Yb1 O8 C7 . . 1_545 1_545 -158.4(9) no
O9 Yb1 O8 C7 . . 1_545 1_545 -33.7(11) no
N1 Yb1 O8 C7 . . 1_545 1_545 173.9(8) no
N2 Cu1 O11 C14 . . . . 8.6(6) no
O7 Cu1 O11 C14 1_455 . . . -71.7(6) no
N2 Cu1 O11 C14 2_477 . . . -171.4(6) no
O7 Cu1 O11 C14 2_577 . . . 108.3(6) no
O11 Cu1 N2 C8 . . . . -179.6(8) no
O11 Cu1 N2 C12 . . . . -8.3(5) no
O7 Cu1 N2 C8 1_455 . . . -90.5(7) no
O7 Cu1 N2 C12 1_455 . . . 80.8(5) no
O11 Cu1 N2 C8 2_477 . . . 0.4(8) no
O11 Cu1 N2 C12 2_477 . . . 171.7(5) no
O7 Cu1 N2 C8 2_577 . . . 89.5(7) no
O7 Cu1 N2 C12 2_577 . . . -99.2(5) no
Yb1 O5 C6 O6 . . . . 161.7(7) no
Yb1 O5 C6 C1 . . . . -17.8(11) no
Cu1 O7 C7 O8 1_655 . . . -101.7(10) no
Cu1 O7 C7 C4 1_655 . . . 80.0(10) no
Yb1 O8 C7 O7 1_565 . . . -13.3(16) no
Yb1 O8 C7 C4 1_565 . . . 165.0(6) no
Yb1 O9 C13 O10 . . . . -18.5(18) no
Yb1 O9 C13 C9 . . . . 170.0(7) no
Cu1 O11 C14 O12 . . . . 173.2(7) no
Cu1 O11 C14 C12 . . . . -7.1(9) no
Yb1 N1 C1 C2 . . . . 176.5(7) no
Yb1 N1 C1 C6 . . . . -3.0(10) no
C5 N1 C1 C2 . . . . 1.2(13) no
C5 N1 C1 C6 . . . . -178.3(8) no
Yb1 N1 C5 C4 . . . . -173.7(6) no
C1 N1 C5 C4 . . . . 1.1(13) no
Cu1 N2 C8 C9 . . . . 174.0(6) no
C12 N2 C8 C9 . . . . 3.2(13) no
Cu1 N2 C12 C11 . . . . -173.7(7) no
Cu1 N2 C12 C14 . . . . 6.8(8) no
C8 N2 C12 C11 . . . . -1.4(12) no
C8 N2 C12 C14 . . . . 179.1(7) no
N1 C1 C2 C3 . . . . -2.8(15) no
C6 C1 C2 C3 . . . . 176.7(9) no
N1 C1 C6 O5 . . . . 12.5(12) no
N1 C1 C6 O6 . . . . -167.0(8) no
C2 C1 C6 O5 . . . . -167.0(9) no
C2 C1 C6 O6 . . . . 13.5(14) no
C1 C2 C3 C4 . . . . 2.0(15) no
C2 C3 C4 C5 . . . . 0.1(14) no
C2 C3 C4 C7 . . . . -177.9(9) no
C3 C4 C5 N1 . . . . -1.8(14) no
C7 C4 C5 N1 . . . . 176.3(8) no
C3 C4 C7 O7 . . . . 173.3(9) no
C3 C4 C7 O8 . . . . -5.1(13) no
C5 C4 C7 O7 . . . . -4.7(13) no
C5 C4 C7 O8 . . . . 176.9(8) no
N2 C8 C9 C10 . . . . -3.3(13) no
N2 C8 C9 C13 . . . . 179.3(8) no
C8 C9 C10 C11 . . . . 1.4(13) no
C13 C9 C10 C11 . . . . 178.8(8) no
C8 C9 C13 O9 . . . . -157.1(9) no
C8 C9 C13 O10 . . . . 30.5(13) no
C10 C9 C13 O9 . . . . 25.5(14) no
C10 C9 C13 O10 . . . . -146.9(10) no
C9 C10 C11 C12 . . . . 0.3(13) no
C10 C11 C12 N2 . . . . -0.3(13) no
C10 C11 C12 C14 . . . . 179.2(8) no
N2 C12 C14 O11 . . . . 0.0(10) no
N2 C12 C14 O12 . . . . 179.7(8) no
C11 C12 C14 O11 . . . . -179.5(8) no
C11 C12 C14 O12 . . . . 0.2(12) no
